data_1540167
loop_
_publ_author_name
'Jansen, M.'
'Rehr, A.'

_publ_section_title
;
 Na2H3IO6, eine Variante der Markasitstruktur
;
_journal_name_full 'Zeitschrift fuer Anorganische und Allgemeine Chemie'
_journal_page_first 95
_journal_page_last 100
_journal_volume 567
_journal_year 1988
_chemical_formula_sum 'H3 I Na2 O6'
_chemical_name_systematic 'Na2 (H3 I O6)'
_space_group_IT_number 58
_symmetry_space_group_name_Hall '-P 2 2n'
_symmetry_space_group_name_H-M 'P n n m'
_cell_angle_alpha 90
_cell_angle_beta 90
_cell_angle_gamma 90
_cell_formula_units_Z 2
_cell_length_a 4.697
_cell_length_b 5.299
_cell_length_c 10.052
_cell_volume 250.188
_citation_journal_id_ASTM ZAACAB
_cod_data_source_file Jansen_ZAACAB_1988_1461.cif
_cod_data_source_block H3I1Na2O6
_cod_original_cell_volume 250.1883
_cod_original_formula_sum 'H3 I1 Na2 O6'
_cod_database_code 1540167

loop_
_symmetry_equiv_pos_as_xyz
x,y,z
-x,-y,z
x+1/2,-y+1/2,-z+1/2
-x+1/2,y+1/2,-z+1/2
-x,-y,-z
x,y,-z
-x-1/2,y-1/2,z-1/2
x-1/2,-y-1/2,z-1/2

loop_
_atom_site_label
_atom_site_type_symbol
_atom_site_fract_x
_atom_site_fract_y
_atom_site_fract_z
_atom_site_occupancy
_atom_site_U_iso_or_equiv
I1 I+7 0.5 0.5 0.5 1 0.0
Na1 Na+1 0 0 0.335 1 0.0
O1 O-2 0.2469 0.3903 0.6376 1 0.0
O2 O-2 0.1758 0.3247 0 1 0.0
